data_7156410
loop_
_publ_author_name
'Xie, Yang-Guo'
'Guo, Yi-Gong'
'Wu, Guo-Jing'
'Zhu, Sheng-Lan'
'Cheng, Tao-Fang'
'Zhang, Yu'
'Yan, Shi-Kai'
'Jin, Hui-Zi'
'Zhang, Wei-Dong'

_publ_section_title
;
 Xylopsides A-D, four rare guaiane dimers with two unique bridged
 pentacyclic skeletons from Xylopia vielana.
;
_journal_issue 37
_journal_name_full 'Organic &amp; biomolecular chemistry'
_journal_page_first 8408
_journal_page_last 8412
_journal_paper_doi 10.1039/c8ob01689e
_journal_volume 16
_journal_year 2018
_chemical_absolute_configuration ad
_chemical_formula_moiety 'C30 H38 O3'
_chemical_formula_sum 'C30 H38 O3'
_chemical_formula_weight 446.60
_chemical_name_systematic X-78
_space_group_crystal_system triclinic
_space_group_IT_number 1
_space_group_name_Hall 'P 1'
_space_group_name_H-M_alt 'P 1'
_symmetry_space_group_name_Hall 'P 1'
_symmetry_space_group_name_H-M 'P 1'
_atom_sites_solution_hydrogens geom
_audit_creation_method SHELXL-2014/7
_audit_update_record
;
2018-04-27 deposited with the CCDC.
2018-09-07 downloaded from the CCDC.
;
_cell_angle_alpha 100.15(3)
_cell_angle_beta 96.10(4)
_cell_angle_gamma 112.36(4)
_cell_formula_units_Z 1
_cell_length_a 7.865(4)
_cell_length_b 8.240(5)
_cell_length_c 10.747(7)
_cell_measurement_reflns_used 4114
_cell_measurement_temperature 296(2)
_cell_measurement_theta_max 68.22
_cell_measurement_theta_min 4.26
_cell_volume 622.4(7)
_computing_structure_refinement 'SHELXL-2014/7 (Sheldrick, 2014)'
_diffrn_ambient_temperature 296(2)
_diffrn_measured_fraction_theta_full 0.968
_diffrn_measured_fraction_theta_max 0.968
_diffrn_measurement_device_type 'Bruker APEX-II CCD'
_diffrn_measurement_method '\f and \w scans'
_diffrn_radiation_type CuK\a
_diffrn_radiation_wavelength 1.54178
_diffrn_reflns_av_R_equivalents 0.0362
_diffrn_reflns_av_unetI/netI 0.0579
_diffrn_reflns_Laue_measured_fraction_full 0.968
_diffrn_reflns_Laue_measured_fraction_max 0.968
_diffrn_reflns_limit_h_max 9
_diffrn_reflns_limit_h_min -9
_diffrn_reflns_limit_k_max 8
_diffrn_reflns_limit_k_min -9
_diffrn_reflns_limit_l_max 12
_diffrn_reflns_limit_l_min -12
_diffrn_reflns_number 4818
_diffrn_reflns_point_group_measured_fraction_full 0.824
_diffrn_reflns_point_group_measured_fraction_max 0.824
_diffrn_reflns_theta_full 63.707
_diffrn_reflns_theta_max 63.707
_diffrn_reflns_theta_min 4.257
_exptl_absorpt_coefficient_mu 0.584
_exptl_crystal_colour colorless
_exptl_crystal_density_diffrn 1.191
_exptl_crystal_description block
_exptl_crystal_F_000 242
_exptl_crystal_size_max 0.200
_exptl_crystal_size_mid 0.200
_exptl_crystal_size_min 0.200
_exptl_transmission_factor_max 0.7531
_exptl_transmission_factor_min 0.6760
_refine_diff_density_max 0.171
_refine_diff_density_min -0.154
_refine_diff_density_rms 0.036
_refine_ls_abs_structure_details
;
 Flack x determined using 1213 quotients [(I+)-(I-)]/[(I+)+(I-)]
 (Parsons, Flack and Wagner, Acta Cryst. B69 (2013) 249-259).
;
_refine_ls_abs_structure_Flack 0.0(2)
_refine_ls_extinction_method none
_refine_ls_goodness_of_fit_ref 1.013
_refine_ls_hydrogen_treatment constr
_refine_ls_matrix_type full
_refine_ls_number_parameters 306
_refine_ls_number_reflns 3370
_refine_ls_number_restraints 3
_refine_ls_restrained_S_all 1.013
_refine_ls_R_factor_all 0.0456
_refine_ls_R_factor_gt 0.0420
_refine_ls_shift/su_max 0.000
_refine_ls_shift/su_mean 0.000
_refine_ls_structure_factor_coef Fsqd
_refine_ls_weighting_details 'w=1/[\s^2^(Fo^2^)+(0.0630P)^2^+0.1102P] where P=(Fo^2^+2Fc^2^)/3'
_refine_ls_weighting_scheme calc
_refine_ls_wR_factor_gt 0.1115
_refine_ls_wR_factor_ref 0.1173
_reflns_Friedel_coverage 0.704
_reflns_Friedel_fraction_full 0.681
_reflns_Friedel_fraction_max 0.681
_reflns_number_gt 3162
_reflns_number_total 3370
_reflns_threshold_expression 'I > 2\s(I)'
_cod_data_source_file c8ob01689e2.cif
_cod_data_source_block a_a
_cod_depositor_comments 'Adding full bibliography for 7156410--7156411.cif.'
_cod_original_cell_volume 622.5(7)
_cod_database_code 7156410
_shelx_shelxl_version_number 2014/7
_shelx_space_group_comment
;
The symmetry employed for this shelxl refinement is uniquely defined
by the following loop, which should always be used as a source of
symmetry information in preference to the above space-group names.
They are only intended as comments.
;
_shelx_estimated_absorpt_t_min 0.892
_shelx_estimated_absorpt_t_max 0.892

loop_
_space_group_symop_operation_xyz
'x, y, z'

loop_
_atom_site_label
_atom_site_type_symbol
_atom_site_fract_x
_atom_site_fract_y
_atom_site_fract_z
_atom_site_U_iso_or_equiv
_atom_site_adp_type
_atom_site_occupancy
_atom_site_site_symmetry_order
_atom_site_calc_flag
_atom_site_refinement_flags_posn
_atom_site_refinement_flags_adp
O1 O 0.2601(5) 0.2704(6) 0.0166(4) 0.0884(12) Uani 1 1 d . .
C1 C 0.3204(5) 0.2057(5) 0.0954(3) 0.0501(9) Uani 1 1 d . .
C2 C 0.5220(5) 0.2769(5) 0.1536(3) 0.0415(8) Uani 1 1 d . .
O2 O 0.0806(3) 0.3613(4) 0.4910(3) 0.0650(8) Uani 1 1 d . .
C3 C 0.5626(5) 0.2416(5) 0.2856(3) 0.0411(8) Uani 1 1 d . .
H3A H 0.5325 0.1138 0.2753 0.049 Uiso 1 1 calc R U
H3B H 0.6956 0.3067 0.3204 0.049 Uiso 1 1 calc R U
O3 O 0.7514(5) 0.8872(7) 0.9731(3) 0.1037(15) Uani 1 1 d . .
C4 C 0.4552(4) 0.2965(4) 0.3818(3) 0.0323(7) Uani 1 1 d . .
C5 C 0.2699(4) 0.2534(4) 0.3673(3) 0.0370(7) Uani 1 1 d . .
C6 C 0.1134(5) 0.1313(5) 0.2562(4) 0.0426(8) Uani 1 1 d . .
H6 H 0.0501 0.2034 0.2266 0.051 Uiso 1 1 calc R U
C7 C 0.1836(5) 0.0560(5) 0.1424(4) 0.0506(9) Uani 1 1 d . .
H7A H 0.2438 -0.0192 0.1682 0.061 Uiso 1 1 calc R U
H7B H 0.0782 -0.0187 0.0730 0.061 Uiso 1 1 calc R U
C9 C 0.4129(4) 0.4637(4) 0.5749(3) 0.0351(7) Uani 1 1 d . .
H9 H 0.4043 0.4297 0.6577 0.042 Uiso 1 1 calc R U
C8 C 0.5631(4) 0.4174(4) 0.5125(3) 0.0342(7) Uani 1 1 d . .
C10 C 0.2318(4) 0.3567(4) 0.4797(3) 0.0400(8) Uani 1 1 d . .
C11 C 0.7082(4) 0.6095(4) 0.5065(3) 0.0380(8) Uani 1 1 d . .
H11 H 0.8331 0.6180 0.4952 0.046 Uiso 1 1 calc R U
C12 C 0.6993(4) 0.7237(4) 0.6346(3) 0.0352(7) Uani 1 1 d . .
H12 H 0.7182 0.6675 0.7049 0.042 Uiso 1 1 calc R U
C13 C 0.4869(4) 0.6745(4) 0.5942(3) 0.0338(7) Uani 1 1 d . .
C14 C 0.3965(5) 0.7632(5) 0.6861(3) 0.0419(8) Uani 1 1 d . .
H14A H 0.4208 0.8828 0.6727 0.050 Uiso 1 1 calc R U
H14B H 0.2621 0.6935 0.6654 0.050 Uiso 1 1 calc R U
C15 C 0.4652(5) 0.7798(5) 0.8262(3) 0.0424(8) Uani 1 1 d . .
C16 C 0.6683(5) 0.8958(6) 0.8743(4) 0.0539(10) Uani 1 1 d . .
C17 C 0.7748(6) 1.0198(5) 0.7952(4) 0.0550(10) Uani 1 1 d . .
H17A H 0.8897 1.1103 0.8502 0.066 Uiso 1 1 calc R U
H17B H 0.7006 1.0820 0.7670 0.066 Uiso 1 1 calc R U
C18 C 0.8258(5) 0.9258(5) 0.6743(4) 0.0427(8) Uani 1 1 d . .
H18 H 0.8054 0.9799 0.6031 0.051 Uiso 1 1 calc R U
C19 C -0.0317(6) -0.0237(6) 0.2988(4) 0.0620(11) Uani 1 1 d . .
H19A H -0.1298 -0.0988 0.2265 0.093 Uiso 1 1 calc R U
H19B H -0.0837 0.0250 0.3651 0.093 Uiso 1 1 calc R U
H19C H 0.0276 -0.0942 0.3314 0.093 Uiso 1 1 calc R U
C20 C 0.6583(6) 0.3602(5) 0.0921(4) 0.0485(9) Uani 1 1 d . .
C21 C 0.6227(8) 0.3838(7) -0.0438(4) 0.0715(13) Uani 1 1 d . .
H21A H 0.7084 0.3555 -0.0914 0.107 Uiso 1 1 calc R U
H21B H 0.6407 0.5065 -0.0405 0.107 Uiso 1 1 calc R U
H21C H 0.4965 0.3043 -0.0853 0.107 Uiso 1 1 calc R U
C22 C 0.8633(6) 0.4398(8) 0.1496(6) 0.0763(14) Uani 1 1 d . .
H22A H 0.9227 0.3720 0.1040 0.114 Uiso 1 1 calc R U
H22B H 0.8792 0.4354 0.2386 0.114 Uiso 1 1 calc R U
H22C H 0.9193 0.5630 0.1430 0.114 Uiso 1 1 calc R U
C23 C 0.6106(5) 0.6730(4) 0.4098(3) 0.0414(8) Uani 1 1 d . .
H23 H 0.6380 0.6844 0.3289 0.050 Uiso 1 1 calc R U
C24 C 0.4783(4) 0.7098(4) 0.4601(3) 0.0375(7) Uani 1 1 d . .
C25 C 0.3317(6) 0.7609(6) 0.3986(4) 0.0537(10) Uani 1 1 d . .
H25A H 0.3501 0.7728 0.3132 0.081 Uiso 1 1 calc R U
H25B H 0.3416 0.8737 0.4488 0.081 Uiso 1 1 calc R U
H25C H 0.2098 0.6689 0.3942 0.081 Uiso 1 1 calc R U
C26 C 1.0319(6) 0.9571(7) 0.7002(5) 0.0733(14) Uani 1 1 d . .
H26A H 1.0629 0.9052 0.6233 0.110 Uiso 1 1 calc R U
H26B H 1.0539 0.9014 0.7679 0.110 Uiso 1 1 calc R U
H26C H 1.1086 1.0844 0.7255 0.110 Uiso 1 1 calc R U
C27 C 0.3518(5) 0.6980(5) 0.9033(4) 0.0488(9) Uani 1 1 d . .
C28 C 0.4107(7) 0.7240(7) 1.0447(4) 0.0667(12) Uani 1 1 d . .
H28A H 0.4389 0.6250 1.0604 0.100 Uiso 1 1 calc R U
H28B H 0.3111 0.7289 1.0876 0.100 Uiso 1 1 calc R U
H28C H 0.5200 0.8349 1.0771 0.100 Uiso 1 1 calc R U
C29 C 0.1500(6) 0.5720(7) 0.8543(5) 0.0703(13) Uani 1 1 d . .
H29A H 0.1283 0.5321 0.7623 0.105 Uiso 1 1 calc R U
H29B H 0.0720 0.6336 0.8773 0.105 Uiso 1 1 calc R U
H29C H 0.1207 0.4695 0.8919 0.105 Uiso 1 1 calc R U
C30 C 0.6546(5) 0.3204(5) 0.5871(4) 0.0463(8) Uani 1 1 d . .
H30A H 0.5596 0.2120 0.5985 0.069 Uiso 1 1 calc R U
H30B H 0.7219 0.3981 0.6698 0.069 Uiso 1 1 calc R U
H30C H 0.7397 0.2903 0.5399 0.069 Uiso 1 1 calc R U

loop_
_atom_site_aniso_label
_atom_site_aniso_U_11
_atom_site_aniso_U_22
_atom_site_aniso_U_33
_atom_site_aniso_U_23
_atom_site_aniso_U_13
_atom_site_aniso_U_12
O1 0.0624(19) 0.117(3) 0.077(2) 0.054(2) -0.0047(17) 0.0188(19)
C1 0.049(2) 0.059(2) 0.0333(19) 0.0086(17) 0.0030(17) 0.0137(18)
C2 0.0445(19) 0.0390(18) 0.0367(19) 0.0019(15) 0.0073(15) 0.0154(15)
O2 0.0328(14) 0.0762(19) 0.0727(19) -0.0031(16) 0.0136(13) 0.0160(13)
C3 0.0359(17) 0.0453(18) 0.0382(18) 0.0047(15) 0.0051(15) 0.0153(15)
O3 0.0607(19) 0.160(4) 0.055(2) 0.035(2) -0.0127(17) 0.009(2)
C4 0.0328(16) 0.0306(15) 0.0313(16) 0.0091(13) 0.0050(14) 0.0100(13)
C5 0.0328(17) 0.0375(17) 0.0389(18) 0.0131(14) 0.0074(14) 0.0106(14)
C6 0.0335(17) 0.0394(18) 0.044(2) 0.0090(16) -0.0028(15) 0.0062(14)
C7 0.043(2) 0.047(2) 0.046(2) 0.0025(17) -0.0039(17) 0.0077(16)
C9 0.0325(16) 0.0423(17) 0.0290(16) 0.0104(14) 0.0112(13) 0.0114(14)
C8 0.0298(15) 0.0389(17) 0.0343(17) 0.0086(13) 0.0087(13) 0.0137(13)
C10 0.0272(17) 0.0436(18) 0.045(2) 0.0136(16) 0.0127(15) 0.0074(14)
C11 0.0280(16) 0.0411(18) 0.0390(19) 0.0068(15) 0.0091(14) 0.0082(14)
C12 0.0334(17) 0.0359(17) 0.0325(17) 0.0063(14) 0.0035(14) 0.0114(14)
C13 0.0307(17) 0.0385(17) 0.0326(16) 0.0097(14) 0.0052(13) 0.0139(14)
C14 0.0387(18) 0.050(2) 0.0396(19) 0.0100(16) 0.0088(15) 0.0207(16)
C15 0.0436(19) 0.0492(19) 0.0360(18) 0.0053(15) 0.0092(16) 0.0223(16)
C16 0.050(2) 0.063(2) 0.042(2) 0.0041(19) 0.0057(18) 0.0192(19)
C17 0.050(2) 0.042(2) 0.058(2) -0.0034(18) 0.0038(19) 0.0110(17)
C18 0.0403(19) 0.0406(18) 0.042(2) 0.0078(15) 0.0074(15) 0.0123(15)
C19 0.041(2) 0.057(2) 0.063(3) 0.015(2) 0.0036(18) -0.0065(18)
C20 0.052(2) 0.051(2) 0.048(2) 0.0102(18) 0.0178(18) 0.0260(18)
C21 0.086(3) 0.094(4) 0.058(3) 0.032(3) 0.038(3) 0.049(3)
C22 0.053(2) 0.098(4) 0.087(4) 0.040(3) 0.030(2) 0.028(2)
C23 0.0418(18) 0.0372(17) 0.0364(18) 0.0115(14) 0.0126(15) 0.0040(15)
C24 0.0383(17) 0.0374(17) 0.0327(17) 0.0121(14) 0.0037(14) 0.0102(14)
C25 0.061(2) 0.063(2) 0.038(2) 0.0156(18) -0.0013(18) 0.027(2)
C26 0.041(2) 0.061(3) 0.089(3) -0.016(2) -0.001(2) 0.008(2)
C27 0.055(2) 0.057(2) 0.042(2) 0.0076(17) 0.0174(17) 0.0312(19)
C28 0.088(3) 0.083(3) 0.040(2) 0.016(2) 0.026(2) 0.041(3)
C29 0.057(3) 0.087(3) 0.062(3) 0.025(3) 0.022(2) 0.019(2)
C30 0.048(2) 0.050(2) 0.042(2) 0.0122(16) 0.0029(16) 0.0223(17)

loop_
_atom_type_symbol
_atom_type_description
_atom_type_scat_dispersion_real
_atom_type_scat_dispersion_imag
_atom_type_scat_source
C C 0.0181 0.0091 'International Tables Vol C Tables 4.2.6.8 and 6.1.1.4'
H H 0.0000 0.0000 'International Tables Vol C Tables 4.2.6.8 and 6.1.1.4'
O O 0.0492 0.0322 'International Tables Vol C Tables 4.2.6.8 and 6.1.1.4'

loop_
_geom_angle_atom_site_label_1
_geom_angle_atom_site_label_2
_geom_angle_atom_site_label_3
_geom_angle
O1 C1 C2 122.8(4)
O1 C1 C7 118.7(4)
C2 C1 C7 118.4(3)
C20 C2 C1 122.4(3)
C20 C2 C3 122.6(3)
C1 C2 C3 114.9(3)
C4 C3 C2 114.3(3)
C4 C3 H3A 108.7
C2 C3 H3A 108.7
C4 C3 H3B 108.7
C2 C3 H3B 108.7
H3A C3 H3B 107.6
C5 C4 C8 113.0(3)
C5 C4 C3 128.4(3)
C8 C4 C3 118.6(3)
C4 C5 C10 109.3(3)
C4 C5 C6 130.0(3)
C10 C5 C6 120.6(3)
C5 C6 C7 112.7(3)
C5 C6 C19 111.2(3)
C7 C6 C19 110.0(3)
C5 C6 H6 107.6
C7 C6 H6 107.6
C19 C6 H6 107.6
C1 C7 C6 111.0(3)
C1 C7 H7A 109.4
C6 C7 H7A 109.4
C1 C7 H7B 109.4
C6 C7 H7B 109.4
H7A C7 H7B 108.0
C10 C9 C8 105.3(3)
C10 C9 C13 114.8(3)
C8 C9 C13 103.6(2)
C10 C9 H9 110.9
C8 C9 H9 110.9
C13 C9 H9 110.9
C4 C8 C30 110.3(3)
C4 C8 C9 103.4(3)
C30 C8 C9 114.6(3)
C4 C8 C11 113.9(3)
C30 C8 C11 112.1(3)
C9 C8 C11 102.1(3)
O2 C10 C5 125.8(3)
O2 C10 C9 125.6(3)
C5 C10 C9 108.5(3)
C23 C11 C12 101.0(3)
C23 C11 C8 106.4(3)
C12 C11 C8 99.8(2)
C23 C11 H11 115.8
C12 C11 H11 115.8
C8 C11 H11 115.8
C18 C12 C11 119.2(3)
C18 C12 C13 115.7(3)
C11 C12 C13 93.3(2)
C18 C12 H12 109.2
C11 C12 H12 109.2
C13 C12 H12 109.2
C14 C13 C24 116.6(3)
C14 C13 C12 117.4(3)
C24 C13 C12 101.1(2)
C14 C13 C9 114.6(3)
C24 C13 C9 106.2(3)
C12 C13 C9 98.5(2)
C15 C14 C13 113.9(3)
C15 C14 H14A 108.8
C13 C14 H14A 108.8
C15 C14 H14B 108.8
C13 C14 H14B 108.8
H14A C14 H14B 107.7
C27 C15 C16 122.3(3)
C27 C15 C14 123.0(3)
C16 C15 C14 114.7(3)
O3 C16 C15 121.4(4)
O3 C16 C17 119.3(4)
C15 C16 C17 119.3(3)
C16 C17 C18 115.3(3)
C16 C17 H17A 108.4
C18 C17 H17A 108.4
C16 C17 H17B 108.4
C18 C17 H17B 108.4
H17A C17 H17B 107.5
C26 C18 C12 110.9(3)
C26 C18 C17 110.5(3)
C12 C18 C17 110.8(3)
C26 C18 H18 108.2
C12 C18 H18 108.2
C17 C18 H18 108.2
C6 C19 H19A 109.5
C6 C19 H19B 109.5
H19A C19 H19B 109.5
C6 C19 H19C 109.5
H19A C19 H19C 109.5
H19B C19 H19C 109.5
C2 C20 C22 123.9(4)
C2 C20 C21 123.9(4)
C22 C20 C21 112.2(4)
C20 C21 H21A 109.5
C20 C21 H21B 109.5
H21A C21 H21B 109.5
C20 C21 H21C 109.5
H21A C21 H21C 109.5
H21B C21 H21C 109.5
C20 C22 H22A 109.5
C20 C22 H22B 109.5
H22A C22 H22B 109.5
C20 C22 H22C 109.5
H22A C22 H22C 109.5
H22B C22 H22C 109.5
C24 C23 C11 108.2(3)
C24 C23 H23 125.9
C11 C23 H23 125.9
C23 C24 C25 129.1(3)
C23 C24 C13 107.4(3)
C25 C24 C13 123.3(3)
C24 C25 H25A 109.5
C24 C25 H25B 109.5
H25A C25 H25B 109.5
C24 C25 H25C 109.5
H25A C25 H25C 109.5
H25B C25 H25C 109.5
C18 C26 H26A 109.5
C18 C26 H26B 109.5
H26A C26 H26B 109.5
C18 C26 H26C 109.5
H26A C26 H26C 109.5
H26B C26 H26C 109.5
C15 C27 C28 124.5(4)
C15 C27 C29 122.8(4)
C28 C27 C29 112.7(4)
C27 C28 H28A 109.5
C27 C28 H28B 109.5
H28A C28 H28B 109.5
C27 C28 H28C 109.5
H28A C28 H28C 109.5
H28B C28 H28C 109.5
C27 C29 H29A 109.5
C27 C29 H29B 109.5
H29A C29 H29B 109.5
C27 C29 H29C 109.5
H29A C29 H29C 109.5
H29B C29 H29C 109.5
C8 C30 H30A 109.5
C8 C30 H30B 109.5
H30A C30 H30B 109.5
C8 C30 H30C 109.5
H30A C30 H30C 109.5
H30B C30 H30C 109.5

loop_
_geom_bond_atom_site_label_1
_geom_bond_atom_site_label_2
_geom_bond_distance
O1 C1 1.222(5)
C1 C2 1.484(5)
C1 C7 1.503(5)
C2 C20 1.345(5)
C2 C3 1.522(5)
O2 C10 1.223(4)
C3 C4 1.516(5)
C3 H3A 0.9700
C3 H3B 0.9700
O3 C16 1.214(5)
C4 C5 1.346(5)
C4 C8 1.515(5)
C5 C10 1.477(5)
C5 C6 1.508(5)
C6 C7 1.523(6)
C6 C19 1.534(5)
C6 H6 0.9800
C7 H7A 0.9700
C7 H7B 0.9700
C9 C10 1.507(5)
C9 C8 1.553(4)
C9 C13 1.574(5)
C9 H9 0.9800
C8 C30 1.530(5)
C8 C11 1.578(5)
C11 C23 1.507(5)
C11 C12 1.549(5)
C11 H11 0.9800
C12 C18 1.531(5)
C12 C13 1.553(4)
C12 H12 0.9800
C13 C14 1.518(5)
C13 C24 1.519(5)
C14 C15 1.509(5)
C14 H14A 0.9700
C14 H14B 0.9700
C15 C27 1.353(5)
C15 C16 1.490(5)
C16 C17 1.508(6)
C17 C18 1.562(5)
C17 H17A 0.9700
C17 H17B 0.9700
C18 C26 1.527(6)
C18 H18 0.9800
C19 H19A 0.9600
C19 H19B 0.9600
C19 H19C 0.9600
C20 C22 1.501(7)
C20 C21 1.518(6)
C21 H21A 0.9600
C21 H21B 0.9600
C21 H21C 0.9600
C22 H22A 0.9600
C22 H22B 0.9600
C22 H22C 0.9600
C23 C24 1.329(5)
C23 H23 0.9300
C24 C25 1.500(5)
C25 H25A 0.9600
C25 H25B 0.9600
C25 H25C 0.9600
C26 H26A 0.9600
C26 H26B 0.9600
C26 H26C 0.9600
C27 C28 1.494(6)
C27 C29 1.500(6)
C28 H28A 0.9600
C28 H28B 0.9600
C28 H28C 0.9600
C29 H29A 0.9600
C29 H29B 0.9600
C29 H29C 0.9600
C30 H30A 0.9600
C30 H30B 0.9600
C30 H30C 0.9600

loop_
_geom_torsion_atom_site_label_1
_geom_torsion_atom_site_label_2
_geom_torsion_atom_site_label_3
_geom_torsion_atom_site_label_4
_geom_torsion
O1 C1 C2 C20 -28.2(6)
C7 C1 C2 C20 156.1(3)
O1 C1 C2 C3 154.2(4)
C7 C1 C2 C3 -21.5(5)
C20 C2 C3 C4 131.7(3)
C1 C2 C3 C4 -50.8(4)
C2 C3 C4 C5 51.1(4)
C2 C3 C4 C8 -128.1(3)
C8 C4 C5 C10 6.7(4)
C3 C4 C5 C10 -172.5(3)
C8 C4 C5 C6 -177.0(3)
C3 C4 C5 C6 3.9(6)
C4 C5 C6 C7 -3.5(5)
C10 C5 C6 C7 172.5(3)
C4 C5 C6 C19 120.5(4)
C10 C5 C6 C19 -63.5(4)
O1 C1 C7 C6 -86.6(5)
C2 C1 C7 C6 89.3(4)
C5 C6 C7 C1 -57.6(4)
C19 C6 C7 C1 177.7(3)
C5 C4 C8 C30 116.5(3)
C3 C4 C8 C30 -64.3(4)
C5 C4 C8 C9 -6.6(3)
C3 C4 C8 C9 172.7(3)
C5 C4 C8 C11 -116.5(3)
C3 C4 C8 C11 62.7(4)
C10 C9 C8 C4 3.7(3)
C13 C9 C8 C4 -117.3(3)
C10 C9 C8 C30 -116.4(3)
C13 C9 C8 C30 122.6(3)
C10 C9 C8 C11 122.2(3)
C13 C9 C8 C11 1.2(3)
C4 C5 C10 O2 172.9(3)
C6 C5 C10 O2 -3.8(5)
C4 C5 C10 C9 -4.0(4)
C6 C5 C10 C9 179.3(3)
C8 C9 C10 O2 -177.1(3)
C13 C9 C10 O2 -63.8(4)
C8 C9 C10 C5 -0.2(3)
C13 C9 C10 C5 113.1(3)
C4 C8 C11 C23 42.9(3)
C30 C8 C11 C23 169.0(3)
C9 C8 C11 C23 -67.9(3)
C4 C8 C11 C12 147.5(3)
C30 C8 C11 C12 -86.4(3)
C9 C8 C11 C12 36.7(3)
C23 C11 C12 C18 -73.1(3)
C8 C11 C12 C18 178.0(3)
C23 C11 C12 C13 48.9(3)
C8 C11 C12 C13 -60.0(3)
C18 C12 C13 C14 -51.6(4)
C11 C12 C13 C14 -176.3(3)
C18 C12 C13 C24 76.4(3)
C11 C12 C13 C24 -48.4(3)
C18 C12 C13 C9 -175.1(3)
C11 C12 C13 C9 60.1(3)
C10 C9 C13 C14 81.7(4)
C8 C9 C13 C14 -164.1(3)
C10 C9 C13 C24 -48.5(3)
C8 C9 C13 C24 65.7(3)
C10 C9 C13 C12 -152.8(3)
C8 C9 C13 C12 -38.5(3)
C24 C13 C14 C15 -159.6(3)
C12 C13 C14 C15 -39.5(4)
C9 C13 C14 C15 75.5(4)
C13 C14 C15 C27 -117.9(4)
C13 C14 C15 C16 62.9(4)
C27 C15 C16 O3 18.7(6)
C14 C15 C16 O3 -162.1(4)
C27 C15 C16 C17 -164.3(4)
C14 C15 C16 C17 14.9(5)
O3 C16 C17 C18 101.1(5)
C15 C16 C17 C18 -76.0(5)
C11 C12 C18 C26 -64.9(4)
C13 C12 C18 C26 -174.9(3)
C11 C12 C18 C17 172.0(3)
C13 C12 C18 C17 62.0(4)
C16 C17 C18 C26 -103.0(4)
C16 C17 C18 C12 20.3(5)
C1 C2 C20 C22 177.7(4)
C3 C2 C20 C22 -4.9(6)
C1 C2 C20 C21 -2.6(6)
C3 C2 C20 C21 174.8(4)
C12 C11 C23 C24 -33.6(3)
C8 C11 C23 C24 70.1(3)
C11 C23 C24 C25 -173.9(3)
C11 C23 C24 C13 1.0(4)
C14 C13 C24 C23 160.5(3)
C12 C13 C24 C23 31.9(3)
C9 C13 C24 C23 -70.4(3)
C14 C13 C24 C25 -24.3(5)
C12 C13 C24 C25 -152.9(3)
C9 C13 C24 C25 104.8(3)
C16 C15 C27 C28 4.7(6)
C14 C15 C27 C28 -174.4(4)
C16 C15 C27 C29 -176.1(4)
C14 C15 C27 C29 4.7(6)
